data_7119119
loop_
_publ_author_name
'Christoph Schoo'
'Svetlana V. Klementyeva'
'Michael T. Gamer'
'Sergey N. Konchenko'
'Peter W. Roesky'

_publ_section_title
;
 Samarocene oxide: from an undesired decomposition product to a new
 reagent
;
_journal_name_full Chem.Commun.
_journal_page_first 6654
_journal_volume 52
_journal_year 2016
_chemical_formula_moiety 'C54 H70 O4 Sm2, 2(C7 H8)'
_chemical_formula_sum 'C68 H86 O4 Sm2'
_chemical_formula_weight 1268.06
_space_group_crystal_system triclinic
_space_group_IT_number 2
_space_group_name_Hall '-P 1'
_space_group_name_H-M_alt 'P -1'
_symmetry_space_group_name_Hall '-P 1'
_symmetry_space_group_name_H-M 'P -1'
_atom_sites_solution_hydrogens geom
_audit_creation_date 2015-10-02
_audit_creation_method
;
Olex2 1.2
(compiled 2015.09.30 svn.r3233 for OlexSys, GUI svn.r5103)
;
_audit_update_record
;
2016-02-26 deposited with the CCDC.
2016-04-13 downloaded from the CCDC.
;
_cell_angle_alpha 110.25(3)
_cell_angle_beta 97.77(3)
_cell_angle_gamma 98.73(3)
_cell_formula_units_Z 1
_cell_length_a 10.561(2)
_cell_length_b 10.700(2)
_cell_length_c 15.035(3)
_cell_measurement_reflns_used 30792
_cell_measurement_temperature 200(2)
_cell_measurement_theta_max 29.42
_cell_measurement_theta_min 1.99
_cell_volume 1542.9(7)
_computing_cell_refinement 'STOE X-AREA, PLATON (A.L.Spek, 2005)'
_computing_data_collection 'STOE X-AREA'
_computing_data_reduction 'STOE X-RED, PLATON (A.L.Spek, 2005)'
_computing_molecular_graphics 'Olex2 (Dolomanov et al., 2009)'
_computing_publication_material 'Olex2 (Dolomanov et al., 2009)'
_computing_structure_refinement 'ShelXL (Sheldrick, 2008)'
_computing_structure_solution 'ShelXS (Sheldrick, 2008)'
_diffrn_ambient_temperature 200.0
_diffrn_detector 'image plate (34 cm diameter)'
_diffrn_detector_area_resol_mean 6.67
_diffrn_detector_type STOE
_diffrn_measured_fraction_theta_full 0.999
_diffrn_measured_fraction_theta_max 0.999
_diffrn_measurement_device '2-circle goniometer'
_diffrn_measurement_device_type 'STOE IPDS 2'
_diffrn_measurement_method 'rotation method'
_diffrn_radiation_collimation '0.5 mm diameter, multiple pinhole'
_diffrn_radiation_monochromator 'plane graphite'
_diffrn_radiation_polarisn_norm 0
_diffrn_radiation_type 'Mo K\a'
_diffrn_radiation_wavelength 0.71073
_diffrn_reflns_av_R_equivalents 0.0605
_diffrn_reflns_av_unetI/netI 0.0445
_diffrn_reflns_Laue_measured_fraction_full 0.999
_diffrn_reflns_Laue_measured_fraction_max 0.999
_diffrn_reflns_limit_h_max 13
_diffrn_reflns_limit_h_min -13
_diffrn_reflns_limit_k_max 13
_diffrn_reflns_limit_k_min -12
_diffrn_reflns_limit_l_max 18
_diffrn_reflns_limit_l_min -18
_diffrn_reflns_number 26833
_diffrn_reflns_point_group_measured_fraction_full 0.999
_diffrn_reflns_point_group_measured_fraction_max 0.999
_diffrn_reflns_theta_full 25.999
_diffrn_reflns_theta_max 25.999
_diffrn_reflns_theta_min 1.992
_diffrn_source 'sealed X-ray tube, 12 x 0.4 mm long-fine focus'
_diffrn_source_current 40
_diffrn_source_power 2.00
_diffrn_source_voltage 50
_exptl_absorpt_coefficient_mu 1.929
_exptl_absorpt_correction_T_max 0.7587
_exptl_absorpt_correction_T_min 0.4933
_exptl_absorpt_correction_type integration
_exptl_absorpt_process_details 'STOE X-RED & X-SHAPE''
_exptl_crystal_colour 'clear yellow'
_exptl_crystal_colour_lustre clear
_exptl_crystal_colour_modifier .
_exptl_crystal_colour_primary yellow
_exptl_crystal_density_diffrn 1.365
_exptl_crystal_description prism
_exptl_crystal_F_000 650
_exptl_crystal_size_max 0.401
_exptl_crystal_size_mid 0.289
_exptl_crystal_size_min 0.154
_refine_diff_density_max 1.180
_refine_diff_density_min -0.983
_refine_diff_density_rms 0.091
_refine_ls_extinction_coef .
_refine_ls_extinction_method none
_refine_ls_goodness_of_fit_ref 0.985
_refine_ls_hydrogen_treatment constr
_refine_ls_matrix_type full
_refine_ls_number_parameters 291
_refine_ls_number_reflns 6049
_refine_ls_number_restraints 0
_refine_ls_restrained_S_all 0.985
_refine_ls_R_factor_all 0.0411
_refine_ls_R_factor_gt 0.0325
_refine_ls_shift/su_max 0.001
_refine_ls_shift/su_mean 0.000
_refine_ls_structure_factor_coef Fsqd
_refine_ls_weighting_details 'w=1/[\s^2^(Fo^2^)+(0.0522P)^2^] where P=(Fo^2^+2Fc^2^)/3'
_refine_ls_weighting_scheme calc
_refine_ls_wR_factor_gt 0.0793
_refine_ls_wR_factor_ref 0.0812
_reflns_Friedel_coverage 0.000
_reflns_Friedel_fraction_full .
_reflns_Friedel_fraction_max .
_reflns_number_gt 5171
_reflns_number_total 6049
_reflns_threshold_expression 'I > 2\s(I)'
_cod_data_source_file c6cc02450e2.cif
_cod_data_source_block 7
_cod_original_cell_volume 1542.9(6)
_cod_database_code 7119119
_shelx_space_group_comment
;
The symmetry employed for this shelxl refinement is uniquely defined
by the following loop, which should always be used as a source of
symmetry information in preference to the above space-group names.
They are only intended as comments.
;
_olex2_refinement_description
;
1. Fixed Uiso
 At 1.2 times of:
  All C(H) groups
 At 1.5 times of:
  All C(H,H,H) groups
2. Others
 Fixed Sof: C28(0.5) H28A(0.5) H28B(0.5) H28C(0.5) C34(0.5) H34(0.5) C29(0.5)
 C30(0.5) H30(0.5) C31(0.5) H31(0.5) C32(0.5) H32(0.5) C33(0.5) H33(0.5)
 C35(0.5) H35A(0.5) H35B(0.5) H35C(0.5) C38(0.5) H38(0.5) C37(0.5) H37(0.5)
 C36(0.5) C41(0.5) H41(0.5) C40(0.5) H40(0.5) C39(0.5) H39(0.5)
3.a Aromatic/amide H refined with riding coordinates:
 C3(H3), C4(H4), C5(H5), C7(H7), C6(H6), C34(H34), C30(H30), C31(H31),
 C32(H32), C33(H33), C38(H38), C37(H37), C41(H41), C40(H40), C39(H39)
3.b Fitted hexagon refined as free rotating group:
 C34(C29,C30,C31,C32,C33), C38(C37,C36,C41,C40,C39)
3.c Cp* refined as free rotating group:
 C18(C19,C20,C21,C22,C23,C24,C25,C26,C27)
3.d Idealised Me refined as rotating group:
 C14(H14A,H14B,H14C), C23(H23A,H23B,H23C), C24(H24A,H24B,H24C), C25(H25A,H25B,
 H25C), C26(H26A,H26B,H26C), C27(H27A,H27B,H27C), C15(H15A,H15B,H15C), C13(H13A,
 H13B,H13C), C17(H17A,H17B,H17C), C16(H16A,H16B,H16C), C28(H28A,H28B,H28C),
 C35(H35A,H35B,H35C)
;
_shelx_shelxl_version_number 2014/7
_olex2_submission_special_instructions 'No special instructions were received'

loop_
_space_group_symop_operation_xyz
'x, y, z'
'-x, -y, -z'

loop_
_atom_site_label
_atom_site_type_symbol
_atom_site_fract_x
_atom_site_fract_y
_atom_site_fract_z
_atom_site_U_iso_or_equiv
_atom_site_adp_type
_atom_site_occupancy
_atom_site_site_symmetry_order
_atom_site_calc_flag
_atom_site_refinement_flags_posn
_atom_site_refinement_flags_adp
_atom_site_refinement_flags_occupancy
_atom_site_disorder_assembly
_atom_site_disorder_group
Sm1 Sm 0.56616(2) 0.64130(2) 0.69812(2) 0.03368(7) Uani 1 1 d . . . . .
O1 O 0.4258(3) 0.6614(3) 0.57341(19) 0.0434(6) Uani 1 1 d . . . . .
O2 O 0.3613(3) 0.5184(3) 0.4198(2) 0.0456(7) Uani 1 1 d . . . . .
C1 C 0.3542(4) 0.6212(4) 0.4905(3) 0.0377(8) Uani 1 1 d . . . . .
C2 C 0.2550(4) 0.7012(4) 0.4751(3) 0.0365(8) Uani 1 1 d . . . . .
C3 C 0.1609(5) 0.6516(5) 0.3899(3) 0.0548(11) Uani 1 1 d . . . . .
H3 H 0.1578 0.5649 0.3420 0.066 Uiso 1 1 calc R . . . .
C4 C 0.0713(5) 0.7285(6) 0.3746(4) 0.0653(14) Uani 1 1 d . . . . .
H4 H 0.0066 0.6937 0.3166 0.078 Uiso 1 1 calc R . . . .
C5 C 0.0762(5) 0.8541(6) 0.4428(4) 0.0652(14) Uani 1 1 d . . . . .
H5 H 0.0161 0.9072 0.4315 0.078 Uiso 1 1 calc R . . . .
C7 C 0.2564(4) 0.8274(5) 0.5443(3) 0.0503(10) Uani 1 1 d . . . . .
H7 H 0.3187 0.8618 0.6036 0.060 Uiso 1 1 calc R . . . .
C8 C 0.6530(4) 0.9149(4) 0.7899(3) 0.0475(10) Uani 1 1 d . . . . .
C11 C 0.8095(4) 0.7926(5) 0.8028(3) 0.0512(10) Uani 1 1 d . . . . .
C10 C 0.8000(4) 0.8053(5) 0.7115(3) 0.0490(10) Uani 1 1 d . . . . .
C9 C 0.7025(4) 0.8818(4) 0.7035(3) 0.0456(9) Uani 1 1 d . . . . .
C12 C 0.7213(5) 0.8631(5) 0.8521(3) 0.0514(10) Uani 1 1 d . . . . .
C6 C 0.1677(5) 0.9035(6) 0.5275(4) 0.0649(13) Uani 1 1 d . . . . .
H6 H 0.1702 0.9904 0.5749 0.078 Uiso 1 1 calc R . . . .
C14 C 0.6676(5) 0.9332(5) 0.6243(3) 0.0607(12) Uani 1 1 d . . . . .
H14A H 0.7136 0.8952 0.5720 0.091 Uiso 1 1 calc GR . . . .
H14B H 0.6935 1.0330 0.6501 0.091 Uiso 1 1 calc GR . . . .
H14C H 0.5730 0.9051 0.5990 0.091 Uiso 1 1 calc GR . . . .
C18 C 0.3640(2) 0.4418(2) 0.68520(15) 0.0561(12) Uani 1 1 d . . . . .
C19 C 0.3333(2) 0.5627(2) 0.74683(17) 0.0533(11) Uani 1 1 d G . . . .
C20 C 0.4242(3) 0.6121(2) 0.83634(15) 0.0628(13) Uani 1 1 d G . . . .
C21 C 0.5111(2) 0.5217(3) 0.83004(17) 0.0688(15) Uani 1 1 d G . . . .
C22 C 0.4739(3) 0.4164(2) 0.7366(2) 0.0657(15) Uani 1 1 d G . . . .
C23 C 0.2924(4) 0.3554(4) 0.58297(17) 0.119(3) Uani 1 1 d G . . . .
H23A H 0.2060 0.3767 0.5720 0.179 Uiso 1 1 calc GR . . . .
H23B H 0.2821 0.2587 0.5733 0.179 Uiso 1 1 calc GR . . . .
H23C H 0.3426 0.3747 0.5372 0.179 Uiso 1 1 calc GR . . . .
C24 C 0.2233(3) 0.6274(4) 0.7216(3) 0.108(3) Uani 1 1 d G . . . .
H24A H 0.2555 0.7260 0.7430 0.162 Uiso 1 1 calc GR . . . .
H24B H 0.1522 0.6093 0.7541 0.162 Uiso 1 1 calc GR . . . .
H24C H 0.1907 0.5888 0.6514 0.162 Uiso 1 1 calc GR . . . .
C25 C 0.4278(4) 0.7384(3) 0.9230(2) 0.151(4) Uani 1 1 d G . . . .
H25A H 0.4956 0.8132 0.9248 0.227 Uiso 1 1 calc GR . . . .
H25B H 0.4474 0.7201 0.9823 0.227 Uiso 1 1 calc GR . . . .
H25C H 0.3426 0.7640 0.9181 0.227 Uiso 1 1 calc GR . . . .
C26 C 0.6233(3) 0.5351(5) 0.9088(3) 0.163(5) Uani 1 1 d G . . . .
H26A H 0.6178 0.4484 0.9181 0.245 Uiso 1 1 calc GR . . . .
H26B H 0.6186 0.6069 0.9693 0.245 Uiso 1 1 calc GR . . . .
H26C H 0.7063 0.5587 0.8901 0.245 Uiso 1 1 calc GR . . . .
C27 C 0.5396(4) 0.2984(3) 0.6987(3) 0.155(5) Uani 1 1 d G . . . .
H27A H 0.5769 0.3043 0.6436 0.233 Uiso 1 1 calc GR . . . .
H27B H 0.4751 0.2124 0.6777 0.233 Uiso 1 1 calc GR . . . .
H27C H 0.6095 0.3017 0.7500 0.233 Uiso 1 1 calc GR . . . .
C15 C 0.8899(5) 0.7599(6) 0.6432(4) 0.0672(14) Uani 1 1 d . . . . .
H15A H 0.8675 0.6603 0.6113 0.101 Uiso 1 1 calc GR . . . .
H15B H 0.9806 0.7888 0.6793 0.101 Uiso 1 1 calc GR . . . .
H15C H 0.8804 0.8008 0.5942 0.101 Uiso 1 1 calc GR . . . .
C13 C 0.5529(5) 1.0015(6) 0.8142(4) 0.0651(13) Uani 1 1 d . . . . .
H13A H 0.4884 0.9830 0.7554 0.098 Uiso 1 1 calc GR . . . .
H13B H 0.5966 1.0981 0.8412 0.098 Uiso 1 1 calc GR . . . .
H13C H 0.5087 0.9796 0.8619 0.098 Uiso 1 1 calc GR . . . .
C17 C 0.7233(6) 0.9028(6) 0.9591(3) 0.0756(16) Uani 1 1 d . . . . .
H17A H 0.6495 0.9458 0.9751 0.113 Uiso 1 1 calc GR . . . .
H17B H 0.8055 0.9672 0.9961 0.113 Uiso 1 1 calc GR . . . .
H17C H 0.7163 0.8212 0.9753 0.113 Uiso 1 1 calc GR . . . .
C16 C 0.9108(5) 0.7324(7) 0.8462(4) 0.0750(16) Uani 1 1 d . . . . .
H16A H 0.9954 0.7971 0.8686 0.112 Uiso 1 1 calc GR . . . .
H16B H 0.9190 0.6471 0.7971 0.112 Uiso 1 1 calc GR . . . .
H16C H 0.8836 0.7141 0.9010 0.112 Uiso 1 1 calc GR . . . .
C28 C 1.2334(15) 1.1117(17) 0.7988(11) 0.094(4) Uiso 0.5 1 d . . P A 2
H28A H 1.1843 1.0175 0.7643 0.141 Uiso 0.5 1 calc GR . P A 2
H28B H 1.2947 1.1172 0.8558 0.141 Uiso 0.5 1 calc GR . P A 2
H28C H 1.2821 1.1406 0.7557 0.141 Uiso 0.5 1 calc GR . P A 2
C34 C 1.1701(6) 1.3439(7) 0.8527(6) 0.054(2) Uiso 0.5 1 d . . P A 2
H34 H 1.2528 1.3855 0.8465 0.064 Uiso 0.5 1 calc R . P A 2
C29 C 1.1394(6) 1.2041(7) 0.8305(5) 0.067(3) Uiso 0.5 1 d G . P A 2
C30 C 1.0184(7) 1.1431(6) 0.8396(6) 0.060(3) Uiso 0.5 1 d G . P A 2
H30 H 0.9973 1.0476 0.8244 0.072 Uiso 0.5 1 calc R . P A 2
C31 C 0.9282(6) 1.2220(9) 0.8709(7) 0.097(4) Uiso 0.5 1 d G . P A 2
H31 H 0.8455 1.1804 0.8771 0.117 Uiso 0.5 1 calc R . P A 2
C32 C 0.9590(8) 1.3618(9) 0.8931(8) 0.100(4) Uiso 0.5 1 d G . P A 2
H32 H 0.8973 1.4158 0.9145 0.120 Uiso 0.5 1 calc R . P A 2
C33 C 1.0799(9) 1.4228(6) 0.8840(7) 0.089(4) Uiso 0.5 1 d G . P A 2
H33 H 1.1010 1.5183 0.8992 0.107 Uiso 0.5 1 calc R . P A 2
C35 C 0.8843(19) 1.262(2) 0.8989(15) 0.132(6) Uiso 0.5 1 d . . P B 1
H35A H 0.8901 1.3611 0.9258 0.197 Uiso 0.5 1 calc GR . P B 1
H35B H 0.8714 1.2249 0.9488 0.197 Uiso 0.5 1 calc GR . P B 1
H35C H 0.8103 1.2196 0.8438 0.197 Uiso 0.5 1 calc GR . P B 1
C38 C 1.2205(7) 1.3218(8) 0.8446(7) 0.074(3) Uiso 0.5 1 d . . P B 1
H38 H 1.2858 1.3967 0.8492 0.089 Uiso 0.5 1 calc R . P B 1
C37 C 1.1032(8) 1.3439(7) 0.8728(7) 0.080(3) Uiso 0.5 1 d G . P B 1
H37 H 1.0883 1.4338 0.8967 0.096 Uiso 0.5 1 calc R . P B 1
C36 C 1.0078(7) 1.2343(9) 0.8660(7) 0.079(3) Uiso 0.5 1 d G . P B 1
C41 C 1.0296(8) 1.1027(8) 0.8311(7) 0.086(4) Uiso 0.5 1 d G . P B 1
H41 H 0.9643 1.0279 0.8265 0.103 Uiso 0.5 1 calc R . P B 1
C40 C 1.1469(9) 1.0806(7) 0.8029(7) 0.089(4) Uiso 0.5 1 d G . P B 1
H40 H 1.1618 0.9907 0.7790 0.107 Uiso 0.5 1 calc R . P B 1
C39 C 1.2424(7) 1.1902(9) 0.8097(7) 0.084(4) Uiso 0.5 1 d G . P B 1
H39 H 1.3225 1.1751 0.7904 0.101 Uiso 0.5 1 calc R . P B 1

loop_
_atom_site_aniso_label
_atom_site_aniso_U_11
_atom_site_aniso_U_22
_atom_site_aniso_U_33
_atom_site_aniso_U_23
_atom_site_aniso_U_13
_atom_site_aniso_U_12
Sm1 0.03706(11) 0.03601(11) 0.02910(10) 0.01176(7) 0.00553(7) 0.01316(7)
O1 0.0461(16) 0.0490(17) 0.0402(14) 0.0197(13) 0.0044(12) 0.0217(13)
O2 0.0533(17) 0.0442(16) 0.0429(15) 0.0124(13) 0.0140(13) 0.0260(13)
C1 0.037(2) 0.040(2) 0.041(2) 0.0189(17) 0.0103(16) 0.0124(16)
C2 0.0367(19) 0.044(2) 0.0343(18) 0.0179(16) 0.0075(15) 0.0151(16)
C3 0.054(3) 0.064(3) 0.041(2) 0.011(2) 0.0026(19) 0.025(2)
C4 0.053(3) 0.089(4) 0.055(3) 0.028(3) -0.007(2) 0.032(3)
C5 0.058(3) 0.082(4) 0.075(3) 0.041(3) 0.013(2) 0.044(3)
C7 0.055(3) 0.050(3) 0.046(2) 0.0134(19) 0.0074(19) 0.027(2)
C8 0.052(2) 0.040(2) 0.043(2) 0.0083(18) 0.0050(18) 0.0075(18)
C11 0.045(2) 0.054(3) 0.047(2) 0.017(2) -0.0028(18) 0.008(2)
C10 0.042(2) 0.049(3) 0.047(2) 0.0106(19) 0.0064(18) 0.0029(19)
C9 0.052(2) 0.039(2) 0.039(2) 0.0107(17) 0.0041(17) 0.0019(18)
C12 0.058(3) 0.050(3) 0.036(2) 0.0098(19) -0.0001(18) 0.005(2)
C6 0.067(3) 0.057(3) 0.073(3) 0.019(3) 0.010(3) 0.038(3)
C14 0.079(3) 0.052(3) 0.052(3) 0.024(2) 0.011(2) 0.006(2)
C18 0.068(3) 0.053(3) 0.043(2) 0.014(2) 0.019(2) 0.001(2)
C19 0.048(2) 0.062(3) 0.066(3) 0.038(2) 0.021(2) 0.020(2)
C20 0.082(3) 0.054(3) 0.043(2) 0.006(2) 0.029(2) -0.001(2)
C21 0.056(3) 0.103(5) 0.068(3) 0.061(3) 0.009(2) 0.013(3)
C22 0.075(3) 0.062(3) 0.093(4) 0.049(3) 0.048(3) 0.035(3)
C23 0.147(7) 0.104(6) 0.056(3) 0.004(3) 0.019(4) -0.060(5)
C24 0.062(4) 0.148(7) 0.181(8) 0.119(7) 0.057(5) 0.053(4)
C25 0.197(10) 0.111(7) 0.099(6) -0.025(5) 0.096(7) -0.003(6)
C26 0.108(6) 0.275(14) 0.155(8) 0.177(10) -0.023(6) -0.003(7)
C27 0.210(10) 0.107(6) 0.270(13) 0.138(8) 0.178(10) 0.111(7)
C15 0.051(3) 0.077(4) 0.063(3) 0.013(3) 0.017(2) 0.007(2)
C13 0.074(3) 0.056(3) 0.062(3) 0.011(2) 0.016(3) 0.025(3)
C17 0.089(4) 0.077(4) 0.040(2) 0.010(2) 0.002(2) -0.002(3)
C16 0.055(3) 0.087(4) 0.077(4) 0.029(3) -0.007(3) 0.020(3)

loop_
_atom_type_symbol
_atom_type_description
_atom_type_scat_dispersion_real
_atom_type_scat_dispersion_imag
_atom_type_scat_source
C C 0.0033 0.0016 'International Tables Vol C Tables 4.2.6.8 and 6.1.1.4'
H H 0.0000 0.0000 'International Tables Vol C Tables 4.2.6.8 and 6.1.1.4'
O O 0.0106 0.0060 'International Tables Vol C Tables 4.2.6.8 and 6.1.1.4'
Sm Sm -0.1638 3.4418 'International Tables Vol C Tables 4.2.6.8 and 6.1.1.4'

loop_
_geom_angle_atom_site_label_1
_geom_angle_atom_site_label_2
_geom_angle_atom_site_label_3
_geom_angle
_geom_angle_site_symmetry_1
_geom_angle_site_symmetry_3
O1 Sm1 C8 93.45(12) . .
O1 Sm1 C11 131.45(13) . .
O1 Sm1 C10 104.15(12) . .
O1 Sm1 C9 82.29(12) . .
O1 Sm1 C12 123.33(13) . .
O1 Sm1 C18 83.55(9) . .
O1 Sm1 C19 81.85(9) . .
O1 Sm1 C20 108.74(9) . .
O1 Sm1 C21 129.72(9) . .
O1 Sm1 C22 112.26(10) . .
O2 Sm1 O1 87.08(10) 2_666 .
O2 Sm1 C8 131.66(12) 2_666 .
O2 Sm1 C11 96.61(13) 2_666 .
O2 Sm1 C10 83.28(12) 2_666 .
O2 Sm1 C9 102.88(12) 2_666 .
O2 Sm1 C12 126.26(13) 2_666 .
O2 Sm1 C18 88.78(9) 2_666 .
O2 Sm1 C19 118.56(10) 2_666 .
O2 Sm1 C20 130.53(9) 2_666 .
O2 Sm1 C21 105.67(10) 2_666 .
O2 Sm1 C22 81.45(9) 2_666 .
C8 Sm1 C11 49.45(14) . .
C8 Sm1 C10 49.74(13) . .
C8 Sm1 C9 30.24(13) . .
C8 Sm1 C12 29.88(14) . .
C8 Sm1 C18 139.37(11) . .
C8 Sm1 C19 109.30(11) . .
C8 Sm1 C20 94.90(11) . .
C8 Sm1 C21 110.49(11) . .
C8 Sm1 C22 140.18(11) . .
C11 Sm1 C12 29.67(14) . .
C11 Sm1 C20 105.05(11) . .
C11 Sm1 C21 95.89(11) . .
C10 Sm1 C11 29.86(13) . .
C10 Sm1 C12 49.20(13) . .
C10 Sm1 C19 157.89(11) . .
C10 Sm1 C20 132.81(11) . .
C10 Sm1 C21 125.28(11) . .
C9 Sm1 C11 49.60(14) . .
C9 Sm1 C10 30.27(14) . .
C9 Sm1 C12 49.45(13) . .
C9 Sm1 C19 134.47(11) . .
C9 Sm1 C20 125.11(10) . .
C9 Sm1 C21 137.40(10) . .
C9 Sm1 C22 165.17(11) . .
C12 Sm1 C20 84.21(11) . .
C12 Sm1 C21 88.02(11) . .
C18 Sm1 C11 144.68(11) . .
C18 Sm1 C10 168.58(11) . .
C18 Sm1 C9 161.12(11) . .
C18 Sm1 C12 133.07(11) . .
C18 Sm1 C19 30.1 . .
C18 Sm1 C20 49.3 . .
C18 Sm1 C21 49.4 . .
C18 Sm1 C22 30.2 . .
C19 Sm1 C11 134.18(11) . .
C19 Sm1 C12 109.60(11) . .
C19 Sm1 C20 29.6 . .
C19 Sm1 C21 49.0 . .
C21 Sm1 C20 29.5 . .
C22 Sm1 C11 116.17(12) . .
C22 Sm1 C10 139.47(11) . .
C22 Sm1 C12 116.59(11) . .
C22 Sm1 C19 49.5 . .
C22 Sm1 C20 49.1 . .
C22 Sm1 C21 29.8 . .
C1 O1 Sm1 155.8(3) . .
Sm1 O2 Sm1 116.61(10) 2_666 .
C1 O2 Sm1 164.3(3) . 2_666
C1 O2 Sm1 53.9(2) . .
Sm1 C1 Sm1 103.52(10) . 2_666
O1 C1 Sm1 15.73(17) . .
O1 C1 Sm1 117.5(2) . 2_666
O1 C1 O2 124.2(3) . .
O1 C1 C2 117.8(3) . .
O2 C1 Sm1 10.14(17) . 2_666
O2 C1 Sm1 109.3(2) . .
O2 C1 C2 117.9(3) . .
C2 C1 Sm1 123.9(2) . 2_666
C2 C1 Sm1 132.5(2) . .
C3 C2 C1 120.5(4) . .
C7 C2 C1 120.8(3) . .
C7 C2 C3 118.7(4) . .
C2 C3 H3 119.9 . .
C4 C3 C2 120.2(4) . .
C4 C3 H3 119.9 . .
C3 C4 H4 119.9 . .
C5 C4 C3 120.1(4) . .
C5 C4 H4 119.9 . .
C4 C5 H5 119.9 . .
C4 C5 C6 120.2(4) . .
C6 C5 H5 119.9 . .
C2 C7 H7 119.8 . .
C6 C7 C2 120.4(4) . .
C6 C7 H7 119.8 . .
C9 C8 Sm1 75.2(2) . .
C9 C8 C13 125.4(4) . .
C12 C8 Sm1 77.2(3) . .
C12 C8 C9 108.4(4) . .
C12 C8 C13 126.1(4) . .
C13 C8 Sm1 118.1(3) . .
C10 C11 Sm1 74.7(2) . .
C10 C11 C16 125.7(4) . .
C12 C11 Sm1 75.8(3) . .
C12 C11 C10 108.3(4) . .
C12 C11 C16 125.4(4) . .
C16 C11 Sm1 122.6(4) . .
C11 C10 Sm1 75.5(3) . .
C11 C10 C9 107.7(4) . .
C11 C10 C15 124.4(4) . .
C9 C10 Sm1 74.0(2) . .
C9 C10 C15 127.5(4) . .
C15 C10 Sm1 122.1(3) . .
C8 C9 Sm1 74.6(2) . .
C8 C9 C10 107.6(4) . .
C8 C9 C14 124.9(4) . .
C10 C9 Sm1 75.8(2) . .
C10 C9 C14 127.2(4) . .
C14 C9 Sm1 120.9(3) . .
C8 C12 Sm1 72.9(2) . .
C8 C12 C17 125.8(5) . .
C11 C12 Sm1 74.6(3) . .
C11 C12 C8 107.9(4) . .
C11 C12 C17 124.9(5) . .
C17 C12 Sm1 128.9(3) . .
C5 C6 C7 120.3(5) . .
C5 C6 H6 119.8 . .
C7 C6 H6 119.8 . .
Sm1 C14 H14A 103.3 . .
Sm1 C14 H14B 141.8 . .
Sm1 C14 H14C 76.3 . .
C9 C14 Sm1 38.9(2) . .
C9 C14 H14A 109.5 . .
C9 C14 H14B 109.5 . .
C9 C14 H14C 109.5 . .
H14A C14 H14B 109.5 . .
H14A C14 H14C 109.5 . .
H14B C14 H14C 109.5 . .
C19 C18 Sm1 76.44(8) . .
C19 C18 C22 108.0 . .
C19 C18 C23 126.0 . .
C22 C18 Sm1 75.67(8) . .
C22 C18 C23 126.0 . .
C23 C18 Sm1 114.20(8) . .
C18 C19 Sm1 73.47(8) . .
C18 C19 C24 126.0 . .
C20 C19 Sm1 76.84(8) . .
C20 C19 C18 108.0 . .
C20 C19 C24 126.0 . .
C24 C19 Sm1 115.83(7) . .
C19 C20 Sm1 73.51(8) . .
C19 C20 C21 108.0 . .
C19 C20 C25 126.0 . .
C21 C20 Sm1 74.82(8) . .
C21 C20 C25 126.0 . .
C25 C20 Sm1 117.65(8) . .
C20 C21 Sm1 75.69(8) . .
C20 C21 C22 108.0 . .
C20 C21 C26 126.0 . .
C22 C21 Sm1 73.15(8) . .
C22 C21 C26 126.0 . .
C26 C21 Sm1 117.18(7) . .
C18 C22 Sm1 74.13(8) . .
C18 C22 C27 126.0 . .
C21 C22 Sm1 77.05(8) . .
C21 C22 C18 108.0 . .
C21 C22 C27 126.0 . .
C27 C22 Sm1 115.05(7) . .
Sm1 C23 H23A 116.7 . .
Sm1 C23 H23B 132.1 . .
Sm1 C23 H23C 66.9 . .
C18 C23 Sm1 43.4 . .
C18 C23 H23A 109.5 . .
C18 C23 H23B 109.5 . .
C18 C23 H23C 109.5 . .
H23A C23 H23B 109.5 . .
H23A C23 H23C 109.5 . .
H23B C23 H23C 109.5 . .
Sm1 C24 H24A 79.4 . .
Sm1 C24 H24B 150.1 . .
Sm1 C24 H24C 93.1 . .
C19 C24 Sm1 42.5 . .
C19 C24 H24A 109.5 . .
C19 C24 H24B 109.5 . .
C19 C24 H24C 109.5 . .
H24A C24 H24B 109.5 . .
H24A C24 H24C 109.5 . .
H24B C24 H24C 109.5 . .
Sm1 C25 H25A 68.8 . .
Sm1 C25 H25B 131.3 . .
Sm1 C25 H25C 116.8 . .
C20 C25 Sm1 41.4 . .
C20 C25 H25A 109.5 . .
C20 C25 H25B 109.5 . .
C20 C25 H25C 109.5 . .
H25A C25 H25B 109.5 . .
H25A C25 H25C 109.5 . .
H25B C25 H25C 109.5 . .
Sm1 C26 H26A 136.0 . .
Sm1 C26 H26B 111.9 . .
Sm1 C26 H26C 69.8 . .
C21 C26 Sm1 41.7 . .
C21 C26 H26A 109.5 . .
C21 C26 H26B 109.5 . .
C21 C26 H26C 109.5 . .
H26A C26 H26B 109.5 . .
H26A C26 H26C 109.5 . .
H26B C26 H26C 109.5 . .
Sm1 C27 H27A 70.2 . .
Sm1 C27 H27B 140.1 . .
Sm1 C27 H27C 107.8 . .
C22 C27 Sm1 42.9 . .
C22 C27 H27A 109.5 . .
C22 C27 H27B 109.5 . .
C22 C27 H27C 109.5 . .
H27A C27 H27B 109.5 . .
H27A C27 H27C 109.5 . .
H27B C27 H27C 109.5 . .
Sm1 C15 H15A 73.2 . .
Sm1 C15 H15B 134.3 . .
Sm1 C15 H15C 112.2 . .
C10 C15 Sm1 38.1(2) . .
C10 C15 H15A 109.5 . .
C10 C15 H15B 109.5 . .
C10 C15 H15C 109.5 . .
H15A C15 H15B 109.5 . .
H15A C15 H15C 109.5 . .
H15B C15 H15C 109.5 . .
Sm1 C13 H13A 84.1 . .
Sm1 C13 H13B 149.8 . .
Sm1 C13 H13C 89.9 . .
C8 C13 Sm1 40.7(2) . .
C8 C13 H13A 109.5 . .
C8 C13 H13B 109.5 . .
C8 C13 H13C 109.5 . .
H13A C13 H13B 109.5 . .
H13A C13 H13C 109.5 . .
H13B C13 H13C 109.5 . .
Sm1 C17 H17A 99.9 . .
Sm1 C17 H17B 140.6 . .
Sm1 C17 H17C 83.6 . .
C12 C17 Sm1 33.5(2) . .
C12 C17 H17A 109.5 . .
C12 C17 H17B 109.5 . .
C12 C17 H17C 109.5 . .
H17A C17 H17B 109.5 . .
H17A C17 H17C 109.5 . .
H17B C17 H17C 109.5 . .
Sm1 C16 H16A 146.0 . .
Sm1 C16 H16B 83.2 . .
Sm1 C16 H16C 94.6 . .
C11 C16 Sm1 37.7(2) . .
C11 C16 H16A 109.5 . .
C11 C16 H16B 109.5 . .
C11 C16 H16C 109.5 . .
H16A C16 H16B 109.5 . .
H16A C16 H16C 109.5 . .
H16B C16 H16C 109.5 . .
H28A C28 H28B 109.5 . .
H28A C28 H28C 109.5 . .
H28B C28 H28C 109.5 . .
C29 C28 H28A 109.5 . .
C29 C28 H28B 109.5 . .
C29 C28 H28C 109.5 . .
C29 C34 H34 120.0 . .
C29 C34 C33 120.0 . .
C33 C34 H34 120.0 . .
C34 C29 C28 123.3(8) . .
C34 C29 C30 120.0 . .
C30 C29 C28 116.7(8) . .
C29 C30 H30 120.0 . .
C29 C30 C31 120.0 . .
C31 C30 H30 120.0 . .
C30 C31 H31 120.0 . .
C30 C31 C32 120.0 . .
C32 C31 H31 120.0 . .
C31 C32 H32 120.0 . .
C33 C32 C31 120.0 . .
C33 C32 H32 120.0 . .
C34 C33 H33 120.0 . .
C32 C33 C34 120.0 . .
C32 C33 H33 120.0 . .
H35A C35 H35B 109.5 . .
H35A C35 H35C 109.5 . .
H35B C35 H35C 109.5 . .
C36 C35 H35A 109.5 . .
C36 C35 H35B 109.5 . .
C36 C35 H35C 109.5 . .
C37 C38 H38 120.0 . .
C37 C38 C39 120.0 . .
C39 C38 H38 120.0 . .
C38 C37 H37 120.0 . .
C36 C37 C38 120.0 . .
C36 C37 H37 120.0 . .
C37 C36 C35 118.4(10) . .
C41 C36 C35 121.5(10) . .
C41 C36 C37 120.0 . .
C36 C41 H41 120.0 . .
C36 C41 C40 120.0 . .
C40 C41 H41 120.0 . .
C41 C40 H40 120.0 . .
C39 C40 C41 120.0 . .
C39 C40 H40 120.0 . .
C38 C39 H39 120.0 . .
C40 C39 C38 120.0 . .
C40 C39 H39 120.0 . .

loop_
_geom_bond_atom_site_label_1
_geom_bond_atom_site_label_2
_geom_bond_distance
_geom_bond_site_symmetry_2
Sm1 O1 2.320(3) .
Sm1 O2 2.306(3) 2_666
Sm1 C8 2.714(4) .
Sm1 C11 2.754(5) .
Sm1 C10 2.744(4) .
Sm1 C9 2.720(4) .
Sm1 C12 2.769(5) .
Sm1 C18 2.715(2) .
Sm1 C19 2.753(2) .
Sm1 C20 2.796(2) .
Sm1 C21 2.785(2) .
Sm1 C22 2.735(2) .
O1 C1 1.259(5) .
O2 Sm1 2.306(3) 2_666
O2 C1 1.259(5) .
C1 Sm1 3.534(4) 2_666
C1 C2 1.492(5) .
C2 C3 1.391(6) .
C2 C7 1.387(6) .
C3 H3 0.9500 .
C3 C4 1.390(6) .
C4 H4 0.9500 .
C4 C5 1.368(8) .
C5 H5 0.9500 .
C5 C6 1.371(8) .
C7 H7 0.9500 .
C7 C6 1.384(6) .
C8 C9 1.417(6) .
C8 C12 1.415(6) .
C8 C13 1.508(6) .
C11 C10 1.416(6) .
C11 C12 1.414(7) .
C11 C16 1.516(7) .
C10 C9 1.427(6) .
C10 C15 1.501(6) .
C9 C14 1.501(6) .
C12 C17 1.511(6) .
C6 H6 0.9500 .
C14 H14A 0.9800 .
C14 H14B 0.9800 .
C14 H14C 0.9800 .
C18 C19 1.4200 .
C18 C22 1.4200 .
C18 C23 1.5095 .
C19 C20 1.4200 .
C19 C24 1.5095 .
C20 C21 1.4200 .
C20 C25 1.5095 .
C21 C22 1.4200 .
C21 C26 1.5095 .
C22 C27 1.5095 .
C23 H23A 0.9800 .
C23 H23B 0.9800 .
C23 H23C 0.9800 .
C24 H24A 0.9800 .
C24 H24B 0.9800 .
C24 H24C 0.9800 .
C25 H25A 0.9800 .
C25 H25B 0.9800 .
C25 H25C 0.9800 .
C26 H26A 0.9800 .
C26 H26B 0.9800 .
C26 H26C 0.9800 .
C27 H27A 0.9800 .
C27 H27B 0.9800 .
C27 H27C 0.9800 .
C15 H15A 0.9800 .
C15 H15B 0.9800 .
C15 H15C 0.9800 .
C13 H13A 0.9800 .
C13 H13B 0.9800 .
C13 H13C 0.9800 .
C17 H17A 0.9800 .
C17 H17B 0.9800 .
C17 H17C 0.9800 .
C16 H16A 0.9800 .
C16 H16B 0.9800 .
C16 H16C 0.9800 .
C28 H28A 0.9800 .
C28 H28B 0.9800 .
C28 H28C 0.9800 .
C28 C29 1.513(15) .
C34 H34 0.9500 .
C34 C29 1.3900 .
C34 C33 1.3900 .
C29 C30 1.3900 .
C30 H30 0.9500 .
C30 C31 1.3900 .
C31 H31 0.9500 .
C31 C32 1.3900 .
C32 H32 0.9500 .
C32 C33 1.3900 .
C33 H33 0.9500 .
C35 H35A 0.9800 .
C35 H35B 0.9800 .
C35 H35C 0.9800 .
C35 C36 1.49(2) .
C38 H38 0.9500 .
C38 C37 1.3900 .
C38 C39 1.3900 .
C37 H37 0.9500 .
C37 C36 1.3900 .
C36 C41 1.3900 .
C41 H41 0.9500 .
C41 C40 1.3900 .
C40 H40 0.9500 .
C40 C39 1.3900 .
C39 H39 0.9500 .

loop_
_geom_torsion_atom_site_label_1
_geom_torsion_atom_site_label_2
_geom_torsion_atom_site_label_3
_geom_torsion_atom_site_label_4
_geom_torsion
_geom_torsion_site_symmetry_1
_geom_torsion_site_symmetry_2
_geom_torsion_site_symmetry_3
_geom_torsion_site_symmetry_4
Sm1 O1 C1 Sm1 -28.5(7) . . . 2_666
Sm1 O1 C1 O2 -19.6(9) . . . .
Sm1 O1 C1 C2 160.7(5) . . . .
Sm1 O2 C1 Sm1 56.6(10) . . . 2_666
Sm1 O2 C1 Sm1 -56.6(10) 2_666 . . .
Sm1 O2 C1 O1 -51.1(12) 2_666 . . .
Sm1 O2 C1 O1 5.5(3) . . . .
Sm1 O2 C1 C2 -174.8(4) . . . .
Sm1 O2 C1 C2 128.6(8) 2_666 . . .
Sm1 C1 C2 C3 19.1(5) 2_666 . . .
Sm1 C1 C2 C3 -163.8(3) . . . .
Sm1 C1 C2 C7 17.6(5) . . . .
Sm1 C1 C2 C7 -159.5(3) 2_666 . . .
Sm1 C8 C9 C10 -69.2(3) . . . .
Sm1 C8 C9 C14 117.2(4) . . . .
Sm1 C8 C12 C11 66.9(3) . . . .
Sm1 C8 C12 C17 -126.0(5) . . . .
Sm1 C11 C10 C9 67.5(3) . . . .
Sm1 C11 C10 C15 -119.2(5) . . . .
Sm1 C11 C12 C8 -65.8(3) . . . .
Sm1 C11 C12 C17 127.0(5) . . . .
Sm1 C10 C9 C8 68.4(3) . . . .
Sm1 C10 C9 C14 -118.2(5) . . . .
Sm1 C18 C19 C20 -69.75(8) . . . .
Sm1 C18 C19 C24 110.25(8) . . . .
Sm1 C18 C22 C21 70.28(8) . . . .
Sm1 C18 C22 C27 -109.72(8) . . . .
Sm1 C19 C20 C21 -67.47(8) . . . .
Sm1 C19 C20 C25 112.53(8) . . . .
Sm1 C20 C21 C22 -66.59(8) . . . .
Sm1 C20 C21 C26 113.41(8) . . . .
Sm1 C21 C22 C18 -68.29(8) . . . .
Sm1 C21 C22 C27 111.71(8) . . . .
O1 C1 C2 C3 -170.8(4) . . . .
O1 C1 C2 C7 10.7(6) . . . .
O2 C1 C2 C3 9.5(6) . . . .
O2 C1 C2 C7 -169.0(4) . . . .
C1 C2 C3 C4 -177.9(4) . . . .
C1 C2 C7 C6 177.1(4) . . . .
C2 C3 C4 C5 0.7(8) . . . .
C2 C7 C6 C5 0.9(8) . . . .
C3 C2 C7 C6 -1.5(7) . . . .
C3 C4 C5 C6 -1.3(9) . . . .
C4 C5 C6 C7 0.5(9) . . . .
C7 C2 C3 C4 0.7(7) . . . .
C8 C9 C14 Sm1 -92.3(5) . . . .
C8 C12 C17 Sm1 96.7(6) . . . .
C11 C10 C9 Sm1 -68.5(3) . . . .
C11 C10 C9 C8 -0.1(5) . . . .
C11 C10 C9 C14 173.3(4) . . . .
C11 C10 C15 Sm1 94.1(5) . . . .
C11 C12 C17 Sm1 -98.4(6) . . . .
C10 C11 C12 Sm1 68.2(3) . . . .
C10 C11 C12 C8 2.4(5) . . . .
C10 C11 C12 C17 -164.8(5) . . . .
C10 C11 C16 Sm1 -94.2(6) . . . .
C10 C9 C14 Sm1 95.4(5) . . . .
C9 C8 C12 Sm1 -69.4(3) . . . .
C9 C8 C12 C11 -2.4(5) . . . .
C9 C8 C12 C17 164.6(5) . . . .
C9 C8 C13 Sm1 91.3(5) . . . .
C9 C10 C15 Sm1 -94.0(5) . . . .
C12 C8 C9 Sm1 70.8(3) . . . .
C12 C8 C9 C10 1.6(5) . . . .
C12 C8 C9 C14 -172.0(4) . . . .
C12 C8 C13 Sm1 -94.5(5) . . . .
C12 C11 C10 Sm1 -68.9(3) . . . .
C12 C11 C10 C9 -1.4(5) . . . .
C12 C11 C10 C15 171.9(4) . . . .
C12 C11 C16 Sm1 95.6(6) . . . .
C18 C19 C20 Sm1 67.47(8) . . . .
C18 C19 C20 C21 0.0 . . . .
C18 C19 C20 C25 180.0 . . . .
C18 C19 C24 Sm1 -87.76(9) . . . .
C18 C22 C27 Sm1 88.07(9) . . . .
C19 C18 C22 Sm1 -70.28(8) . . . .
C19 C18 C22 C21 0.0 . . . .
C19 C18 C22 C27 180.0 . . . .
C19 C18 C23 Sm1 90.51(9) . . . .
C19 C20 C21 Sm1 66.59(8) . . . .
C19 C20 C21 C22 0.0 . . . .
C19 C20 C21 C26 180.0 . . . .
C19 C20 C25 Sm1 -89.12(9) . . . .
C20 C19 C24 Sm1 92.24(10) . . . .
C20 C21 C22 Sm1 68.29(8) . . . .
C20 C21 C22 C18 0.0 . . . .
C20 C21 C22 C27 180.0 . . . .
C20 C21 C26 Sm1 -91.70(9) . . . .
C21 C20 C25 Sm1 90.88(9) . . . .
C21 C22 C27 Sm1 -91.93(9) . . . .
C22 C18 C19 Sm1 69.75(8) . . . .
C22 C18 C19 C20 0.0 . . . .
C22 C18 C19 C24 180.0 . . . .
C22 C18 C23 Sm1 -89.49(9) . . . .
C22 C21 C26 Sm1 88.30(9) . . . .
C23 C18 C19 Sm1 -110.25(8) . . . .
C23 C18 C19 C20 180.0 . . . .
C23 C18 C19 C24 0.0 . . . .
C23 C18 C22 Sm1 109.72(8) . . . .
C23 C18 C22 C21 180.0 . . . .
C23 C18 C22 C27 0.0 . . . .
C24 C19 C20 Sm1 -112.53(8) . . . .
C24 C19 C20 C21 180.0 . . . .
C24 C19 C20 C25 0.0 . . . .
C25 C20 C21 Sm1 -113.41(8) . . . .
C25 C20 C21 C22 180.0 . . . .
C25 C20 C21 C26 0.0 . . . .
C26 C21 C22 Sm1 -111.71(8) . . . .
C26 C21 C22 C18 180.0 . . . .
C26 C21 C22 C27 0.0 . . . .
C15 C10 C9 Sm1 118.5(5) . . . .
C15 C10 C9 C8 -173.1(4) . . . .
C15 C10 C9 C14 0.3(8) . . . .
C13 C8 C9 Sm1 -114.1(5) . . . .
C13 C8 C9 C10 176.6(4) . . . .
C13 C8 C9 C14 3.1(7) . . . .
C13 C8 C12 Sm1 115.6(5) . . . .
C13 C8 C12 C11 -177.5(5) . . . .
C13 C8 C12 C17 -10.5(8) . . . .
C16 C11 C10 Sm1 119.5(5) . . . .
C16 C11 C10 C9 -173.0(5) . . . .
C16 C11 C10 C15 0.2(8) . . . .
C16 C11 C12 Sm1 -120.2(5) . . . .
C16 C11 C12 C8 174.0(5) . . . .
C16 C11 C12 C17 6.9(8) . . . .
C28 C29 C30 C31 178.3(9) . . . .
C34 C29 C30 C31 0.0 . . . .
C29 C34 C33 C32 0.0 . . . .
C29 C30 C31 C32 0.0 . . . .
C30 C31 C32 C33 0.0 . . . .
C31 C32 C33 C34 0.0 . . . .
C33 C34 C29 C28 -178.2(10) . . . .
C33 C34 C29 C30 0.0 . . . .
C35 C36 C41 C40 -178.7(12) . . . .
C38 C37 C36 C35 178.7(11) . . . .
C38 C37 C36 C41 0.0 . . . .
C37 C38 C39 C40 0.0 . . . .
C37 C36 C41 C40 0.0 . . . .
C36 C41 C40 C39 0.0 . . . .
C41 C40 C39 C38 0.0 . . . .
C39 C38 C37 C36 0.0 . . . .
